data_7111781
loop_
_publ_author_name
'Waynant, Kristopher V.'
'White, James D.'
'Zakharov, Lev'

_publ_section_title
;
 Synthesis and structural characterization of a fused bispyrone and
 preparation of the first metal bispyrylium complexes
;
_journal_issue 29
_journal_name_full 'Chemical Communications'
_journal_page_first 5304
_journal_page_last 5306
_journal_paper_doi 10.1039/c0cc01291b
_journal_volume 46
_journal_year 2010
_chemical_formula_sum 'C20 H20 Cl2 Ni O18'
_chemical_formula_weight 677.97
_chemical_name_systematic
;
?
;
_space_group_IT_number 14
_symmetry_cell_setting monoclinic
_symmetry_space_group_name_Hall '-P 2yn'
_symmetry_space_group_name_H-M 'P 1 21/n 1'
_atom_sites_solution_hydrogens difmap
_atom_sites_solution_primary direct
_atom_sites_solution_secondary difmap
_audit_creation_method SHELXLTL
_cell_angle_alpha 90.00
_cell_angle_beta 95.348(4)
_cell_angle_gamma 90.00
_cell_formula_units_Z 2
_cell_length_a 9.952(3)
_cell_length_b 12.636(3)
_cell_length_c 10.439(3)
_cell_measurement_reflns_used 3869
_cell_measurement_temperature 173(2)
_cell_measurement_theta_max 28.15
_cell_measurement_theta_min 2.54
_cell_volume 1307.0(6)
_computing_cell_refinement 'Bruker SMART'
_computing_data_collection 'Bruker SMART'
_computing_data_reduction 'Bruker SAINT'
_computing_molecular_graphics 'Bruker SHELXTL'
_computing_publication_material 'Bruker SHELXTL'
_computing_structure_refinement 'SHELXL-97 (Sheldrick, 1997)'
_computing_structure_solution 'SHELXS-97 (Sheldrick, 1990)'
_diffrn_ambient_temperature 173(2)
_diffrn_measured_fraction_theta_full 0.999
_diffrn_measured_fraction_theta_max 0.999
_diffrn_measurement_device_type 'CCD area detector'
_diffrn_measurement_method 'phi and omega scans'
_diffrn_radiation_monochromator graphite
_diffrn_radiation_source 'fine-focus sealed tube'
_diffrn_radiation_type MoK\a
_diffrn_radiation_wavelength 0.71073
_diffrn_reflns_av_R_equivalents 0.0295
_diffrn_reflns_av_sigmaI/netI 0.0247
_diffrn_reflns_limit_h_max 12
_diffrn_reflns_limit_h_min -12
_diffrn_reflns_limit_k_max 16
_diffrn_reflns_limit_k_min -15
_diffrn_reflns_limit_l_max 13
_diffrn_reflns_limit_l_min -13
_diffrn_reflns_number 12556
_diffrn_reflns_theta_full 26.99
_diffrn_reflns_theta_max 26.99
_diffrn_reflns_theta_min 2.54
_exptl_absorpt_coefficient_mu 1.033
_exptl_absorpt_correction_T_max 0.9127
_exptl_absorpt_correction_T_min 0.8278
_exptl_absorpt_correction_type multi-scan
_exptl_absorpt_process_details SADABS
_exptl_crystal_colour colorless
_exptl_crystal_density_diffrn 1.723
_exptl_crystal_density_method 'not measured'
_exptl_crystal_description block
_exptl_crystal_F_000 692
_exptl_crystal_size_max 0.19
_exptl_crystal_size_mid 0.12
_exptl_crystal_size_min 0.09
_refine_diff_density_max 0.327
_refine_diff_density_min -0.412
_refine_diff_density_rms 0.055
_refine_ls_extinction_method none
_refine_ls_goodness_of_fit_ref 1.066
_refine_ls_hydrogen_treatment refall
_refine_ls_matrix_type full
_refine_ls_number_parameters 227
_refine_ls_number_reflns 2852
_refine_ls_number_restraints 0
_refine_ls_restrained_S_all 1.066
_refine_ls_R_factor_all 0.0368
_refine_ls_R_factor_gt 0.0295
_refine_ls_shift/su_max 0.001
_refine_ls_shift/su_mean 0.000
_refine_ls_structure_factor_coef Fsqd
_refine_ls_weighting_details 'calc w=1/[\s^2^(Fo^2^)+(0.0379P)^2^+0.4549P] where P=(Fo^2^+2Fc^2^)/3'
_refine_ls_weighting_scheme calc
_refine_ls_wR_factor_gt 0.0723
_refine_ls_wR_factor_ref 0.0775
_reflns_number_gt 2441
_reflns_number_total 2852
_reflns_threshold_expression >2sigma(I)
_cod_data_source_file C0CC01291Bsup1.cif
_cod_data_source_block jw42
_cod_depositor_comments
;
The following automatic conversions were performed:

'_symmetry_cell_setting' value 'Monoclinic' changed to 'monoclinic'
according to /home/saulius/struct/CIF-dictionaries/cif_core.dic
dictionary named 'cif_core.dic' version 2.4.2 from 2011-04-26.

Automatic conversion script
Id: cif_fix_values 1891 2012-01-12 08:04:46Z andrius 
;
_cod_original_sg_symbol_H-M P2(1)/n
_cod_database_code 7111781

loop_
_symmetry_equiv_pos_as_xyz
'x, y, z'
'-x+1/2, y+1/2, -z+1/2'
'-x, -y, -z'
'x-1/2, -y-1/2, z-1/2'

loop_
_atom_site_label
_atom_site_type_symbol
_atom_site_fract_x
_atom_site_fract_y
_atom_site_fract_z
_atom_site_U_iso_or_equiv
_atom_site_adp_type
_atom_site_occupancy
_atom_site_symmetry_multiplicity
_atom_site_calc_flag
_atom_site_refinement_flags
Ni1 Ni 0.0000 0.5000 0.5000 0.02290(11) Uani 1 2 d S
Cl1 Cl 0.42578(5) 0.68571(4) 0.73049(5) 0.02996(13) Uani 1 1 d .
O1 O 0.16431(13) 0.41743(11) 0.50433(13) 0.0329(3) Uani 1 1 d .
O2 O 0.03623(14) 0.52700(11) 0.69827(14) 0.0330(3) Uani 1 1 d .
O3 O 0.13854(14) 0.52468(11) 0.89255(13) 0.0317(3) Uani 1 1 d .
O4 O 0.44977(13) 0.34326(11) 0.79493(13) 0.0297(3) Uani 1 1 d .
O5 O 0.11717(18) 0.63772(14) 0.45810(16) 0.0446(4) Uani 1 1 d .
O6 O 0.43082(17) 0.70114(13) 0.86797(15) 0.0451(4) Uani 1 1 d .
O7 O 0.28520(16) 0.67761(13) 0.68318(16) 0.0451(4) Uani 1 1 d .
O8 O 0.49589(17) 0.59111(13) 0.70377(18) 0.0513(4) Uani 1 1 d .
O9 O 0.48430(16) 0.77560(12) 0.67377(16) 0.0444(4) Uani 1 1 d .
C1 C 0.5857(2) 0.24731(19) 0.6624(2) 0.0371(5) Uani 1 1 d .
C2 C 0.46022(19) 0.30995(15) 0.6712(2) 0.0293(4) Uani 1 1 d .
C3 C 0.3659(2) 0.33430(17) 0.5759(2) 0.0309(4) Uani 1 1 d .
C4 C 0.25057(19) 0.39644(15) 0.59689(19) 0.0282(4) Uani 1 1 d .
C5 C 0.24295(18) 0.43063(15) 0.72773(18) 0.0263(4) Uani 1 1 d .
C6 C 0.13449(19) 0.49494(15) 0.7665(2) 0.0281(4) Uani 1 1 d .
C7 C 0.34332(18) 0.40213(15) 0.82119(19) 0.0268(4) Uani 1 1 d .
C8 C 0.3418(2) 0.43400(16) 0.9504(2) 0.0294(4) Uani 1 1 d .
C9 C 0.2411(2) 0.49537(15) 0.9828(2) 0.0310(4) Uani 1 1 d .
C10 C 0.2243(3) 0.5403(2) 1.1105(2) 0.0418(5) Uani 1 1 d .
H1A H 0.593(3) 0.191(2) 0.731(3) 0.054(8) Uiso 1 1 d .
H1B H 0.664(3) 0.294(2) 0.681(3) 0.059(8) Uiso 1 1 d .
H1C H 0.582(3) 0.214(2) 0.575(3) 0.051(7) Uiso 1 1 d .
H3 H 0.374(2) 0.3113(17) 0.498(2) 0.035(6) Uiso 1 1 d .
H5A H 0.181(4) 0.661(3) 0.525(4) 0.102(12) Uiso 1 1 d .
H5B H 0.067(3) 0.687(3) 0.437(3) 0.074(11) Uiso 1 1 d .
H8 H 0.408(2) 0.4123(18) 1.008(2) 0.037(6) Uiso 1 1 d .
H10A H 0.295(4) 0.518(2) 1.173(3) 0.073(10) Uiso 1 1 d .
H10B H 0.135(4) 0.521(3) 1.136(3) 0.094(12) Uiso 1 1 d .
H10C H 0.231(3) 0.617(2) 1.102(2) 0.061(8) Uiso 1 1 d .

loop_
_atom_site_aniso_label
_atom_site_aniso_U_11
_atom_site_aniso_U_22
_atom_site_aniso_U_33
_atom_site_aniso_U_23
_atom_site_aniso_U_13
_atom_site_aniso_U_12
Ni1 0.01765(17) 0.0291(2) 0.02124(17) 0.00131(13) -0.00191(12) 0.00239(13)
Cl1 0.0280(2) 0.0271(2) 0.0344(3) 0.00029(18) 0.00089(19) -0.00141(18)
O1 0.0263(7) 0.0409(8) 0.0311(7) 0.0029(6) 0.0005(6) 0.0053(6)
O2 0.0241(7) 0.0370(8) 0.0373(8) 0.0005(6) -0.0006(6) 0.0066(6)
O3 0.0236(7) 0.0360(8) 0.0350(8) -0.0014(6) 0.0000(6) 0.0043(6)
O4 0.0219(7) 0.0305(7) 0.0364(8) 0.0027(6) 0.0018(6) 0.0048(6)
O5 0.0428(9) 0.0457(10) 0.0426(9) 0.0029(8) -0.0112(7) 0.0030(8)
O6 0.0459(9) 0.0545(10) 0.0340(8) 0.0047(7) -0.0018(7) 0.0037(8)
O7 0.0343(8) 0.0436(9) 0.0545(10) -0.0027(7) -0.0111(7) -0.0036(7)
O8 0.0464(10) 0.0334(9) 0.0764(12) -0.0038(8) 0.0184(9) 0.0059(7)
O9 0.0502(10) 0.0334(8) 0.0522(10) -0.0001(7) 0.0179(8) -0.0096(7)
C1 0.0280(11) 0.0394(13) 0.0439(13) 0.0001(10) 0.0038(9) 0.0082(9)
C2 0.0237(10) 0.0259(10) 0.0389(11) 0.0007(8) 0.0061(8) -0.0015(8)
C3 0.0265(10) 0.0330(11) 0.0335(11) -0.0006(8) 0.0050(8) 0.0009(8)
C4 0.0219(9) 0.0275(10) 0.0354(10) 0.0046(8) 0.0033(8) -0.0019(8)
C5 0.0202(9) 0.0262(10) 0.0323(10) 0.0025(8) 0.0019(7) -0.0005(7)
C6 0.0231(9) 0.0258(10) 0.0353(10) 0.0022(8) 0.0017(8) -0.0022(8)
C7 0.0198(9) 0.0234(10) 0.0374(10) 0.0031(8) 0.0037(8) -0.0014(7)
C8 0.0229(9) 0.0298(10) 0.0345(10) 0.0039(8) -0.0025(8) 0.0002(8)
C9 0.0253(10) 0.0300(10) 0.0370(11) 0.0019(8) -0.0007(8) -0.0034(8)
C10 0.0372(13) 0.0478(15) 0.0402(13) -0.0059(11) 0.0015(10) 0.0036(11)

loop_
_atom_type_symbol
_atom_type_description
_atom_type_scat_dispersion_real
_atom_type_scat_dispersion_imag
_atom_type_scat_source
C C 0.0033 0.0016 'International Tables Vol C Tables 4.2.6.8 and 6.1.1.4'
H H 0.0000 0.0000 'International Tables Vol C Tables 4.2.6.8 and 6.1.1.4'
O O 0.0106 0.0060 'International Tables Vol C Tables 4.2.6.8 and 6.1.1.4'
Ni Ni 0.3393 1.1124 'International Tables Vol C Tables 4.2.6.8 and 6.1.1.4'
Cl Cl 0.1484 0.1585 'International Tables Vol C Tables 4.2.6.8 and 6.1.1.4'

loop_
_geom_angle_atom_site_label_1
_geom_angle_atom_site_label_2
_geom_angle_atom_site_label_3
_geom_angle
_geom_angle_site_symmetry_1
_geom_angle_site_symmetry_3
O1 Ni1 O1 180.00(8) . 3_566
O1 Ni1 O2 90.15(5) . 3_566
O1 Ni1 O2 89.85(6) 3_566 3_566
O1 Ni1 O2 89.85(6) . .
O1 Ni1 O2 90.15(5) 3_566 .
O2 Ni1 O2 180.0 3_566 .
O1 Ni1 O5 91.82(7) . 3_566
O1 Ni1 O5 88.18(7) 3_566 3_566
O2 Ni1 O5 91.28(6) 3_566 3_566
O2 Ni1 O5 88.72(6) . 3_566
O1 Ni1 O5 88.18(7) . .
O1 Ni1 O5 91.82(7) 3_566 .
O2 Ni1 O5 88.72(6) 3_566 .
O2 Ni1 O5 91.28(6) . .
O5 Ni1 O5 180.0 3_566 .
O8 Cl1 O9 111.08(10) . .
O8 Cl1 O7 110.51(10) . .
O9 Cl1 O7 109.51(10) . .
O8 Cl1 O6 109.60(10) . .
O9 Cl1 O6 109.05(10) . .
O7 Cl1 O6 106.99(10) . .
C4 O1 Ni1 130.17(13) . .
C6 O2 Ni1 125.15(14) . .
C6 O3 C9 122.67(16) . .
C7 O4 C2 119.51(15) . .
Ni1 O5 H5A 116(2) . .
Ni1 O5 H5B 110(2) . .
H5A O5 H5B 109(3) . .
C2 C1 H1A 109.8(15) . .
C2 C1 H1B 108.6(16) . .
H1A C1 H1B 106(2) . .
C2 C1 H1C 108.5(15) . .
H1A C1 H1C 110(2) . .
H1B C1 H1C 113(2) . .
C3 C2 O4 121.36(18) . .
C3 C2 C1 127.6(2) . .
O4 C2 C1 111.06(17) . .
C2 C3 C4 122.1(2) . .
C2 C3 H3 119.9(15) . .
C4 C3 H3 118.1(15) . .
O1 C4 C3 119.95(19) . .
O1 C4 C5 124.86(18) . .
C3 C4 C5 115.19(17) . .
C7 C5 C6 117.49(18) . .
C7 C5 C4 119.61(17) . .
C6 C5 C4 122.90(17) . .
O2 C6 O3 114.85(17) . .
O2 C6 C5 127.04(19) . .
O3 C6 C5 118.11(17) . .
O4 C7 C5 122.26(18) . .
O4 C7 C8 115.63(17) . .
C5 C7 C8 122.10(18) . .
C9 C8 C7 118.93(18) . .
C9 C8 H8 122.3(14) . .
C7 C8 H8 118.8(14) . .
C8 C9 O3 120.67(19) . .
C8 C9 C10 127.2(2) . .
O3 C9 C10 112.11(18) . .
C9 C10 H10A 111.2(19) . .
C9 C10 H10B 109(2) . .
H10A C10 H10B 112(3) . .
C9 C10 H10C 106.8(16) . .
H10A C10 H10C 107(2) . .
H10B C10 H10C 110(3) . .

loop_
_geom_bond_atom_site_label_1
_geom_bond_atom_site_label_2
_geom_bond_distance
_geom_bond_site_symmetry_2
Ni1 O1 1.9366(14) .
Ni1 O1 1.9366(14) 3_566
Ni1 O2 2.0955(15) 3_566
Ni1 O2 2.0955(15) .
Ni1 O5 2.1621(18) 3_566
Ni1 O5 2.1621(18) .
Cl1 O8 1.4247(16) .
Cl1 O9 1.4298(16) .
Cl1 O7 1.4432(16) .
Cl1 O6 1.4446(16) .
O1 C4 1.259(2) .
O2 C6 1.224(2) .
O3 C6 1.365(3) .
O3 C9 1.374(2) .
O4 C7 1.343(2) .
O4 C2 1.371(2) .
O5 H5A 0.95(4) .
O5 H5B 0.82(3) .
C1 C2 1.489(3) .
C1 H1A 1.01(3) .
C1 H1B 0.98(3) .
C1 H1C 1.00(3) .
C2 C3 1.339(3) .
C3 C4 1.425(3) .
C3 H3 0.88(2) .
C4 C5 1.441(3) .
C5 C7 1.377(3) .
C5 C6 1.439(3) .
C7 C8 1.409(3) .
C8 C9 1.335(3) .
C8 H8 0.89(2) .
C9 C10 1.474(3) .
C10 H10A 0.96(4) .
C10 H10B 0.98(4) .
C10 H10C 0.97(3) .

loop_
_geom_hbond_atom_site_label_D
_geom_hbond_atom_site_label_H
_geom_hbond_atom_site_label_A
_geom_hbond_distance_DH
_geom_hbond_distance_HA
_geom_hbond_distance_DA
_geom_hbond_angle_DHA
_geom_hbond_site_symmetry_A
O5 H5B O6 0.82(3) 2.04(3) 2.854(3) 173(3) 4_575

loop_
_geom_torsion_atom_site_label_1
_geom_torsion_atom_site_label_2
_geom_torsion_atom_site_label_3
_geom_torsion_atom_site_label_4
_geom_torsion
_geom_torsion_site_symmetry_1
O1 Ni1 O1 C4 28(100) 3_566
O2 Ni1 O1 C4 178.96(17) 3_566
O2 Ni1 O1 C4 -1.04(17) .
O5 Ni1 O1 C4 -89.75(17) 3_566
O5 Ni1 O1 C4 90.25(17) .
O1 Ni1 O2 C6 1.35(16) .
O1 Ni1 O2 C6 -178.65(16) 3_566
O2 Ni1 O2 C6 -74(89) 3_566
O5 Ni1 O2 C6 93.18(17) 3_566
O5 Ni1 O2 C6 -86.82(17) .
C7 O4 C2 C3 -0.4(3) .
C7 O4 C2 C1 179.24(17) .
O4 C2 C3 C4 0.5(3) .
C1 C2 C3 C4 -179.1(2) .
Ni1 O1 C4 C3 -179.13(14) .
Ni1 O1 C4 C5 1.1(3) .
C2 C3 C4 O1 -179.97(19) .
C2 C3 C4 C5 -0.1(3) .
O1 C4 C5 C7 179.61(18) .
C3 C4 C5 C7 -0.2(3) .
O1 C4 C5 C6 -0.9(3) .
C3 C4 C5 C6 179.28(18) .
Ni1 O2 C6 O3 178.32(11) .
Ni1 O2 C6 C5 -1.7(3) .
C9 O3 C6 O2 179.68(17) .
C9 O3 C6 C5 -0.3(3) .
C7 C5 C6 O2 -179.14(19) .
C4 C5 C6 O2 1.4(3) .
C7 C5 C6 O3 0.8(3) .
C4 C5 C6 O3 -178.70(17) .
C2 O4 C7 C5 0.1(3) .
C2 O4 C7 C8 -179.18(16) .
C6 C5 C7 O4 -179.26(17) .
C4 C5 C7 O4 0.3(3) .
C6 C5 C7 C8 -0.1(3) .
C4 C5 C7 C8 179.44(17) .
O4 C7 C8 C9 178.00(17) .
C5 C7 C8 C9 -1.2(3) .
C7 C8 C9 O3 1.8(3) .
C7 C8 C9 C10 -177.3(2) .
C6 O3 C9 C8 -1.1(3) .
C6 O3 C9 C10 178.18(19) .
